data_9005447
loop_
_publ_author_name
'Merlino, S.'
'Bonaccorsi, E.'
'Armbruster, T.'

_publ_section_title
;
 The real structure of clinotobermorite and tobermorite 9 A:
 OD character, polytypes, and structural relationships
 Sample: MDO2
;
_journal_name_full 'European Journal of Mineralogy'
_journal_page_first 411
_journal_page_last 429
_journal_volume 12
_journal_year 2000
_chemical_formula_sum 'Ca2.5 H O9 Si3'
_chemical_name_mineral Tobermorite
_space_group_IT_number 2
_symmetry_space_group_name_Hall '-P 1 (1/2*x+1/2*y,1/2*x-1/2*y,-z)'
_symmetry_space_group_name_H-M 'C -1'
_cell_angle_alpha 101.08
_cell_angle_beta 92.83
_cell_angle_gamma 89.98
_cell_formula_units_Z 4
_cell_length_a 11.156
_cell_length_b 7.303
_cell_length_c 9.566
_cell_volume 763.870
_exptl_crystal_density_diffrn 2.865
_cod_original_formula_sum 'Ca2.5 Si3 O9 H'
_cod_database_code 9005447

loop_
_symmetry_equiv_pos_as_xyz
x,y,z
1/2+x,1/2+y,z
-x,-y,-z
1/2-x,1/2-y,-z

loop_
_atom_site_label
_atom_site_fract_x
_atom_site_fract_y
_atom_site_fract_z
_atom_site_occupancy
_atom_site_U_iso_or_equiv
_atom_site_type_symbol
_atom_site_attached_hydrogens
Ca1 0.37130 0.09810 -0.10400 1.00000 0.01700 Ca 0
Ca2 0.49900 0.46000 0.50200 0.50000 0.03500 Ca 0
Ca3 0.36470 0.59660 -0.11750 1.00000 0.01700 Ca 0
Si1 0.38590 0.21580 0.22340 1.00000 0.01300 Si 0
Si2 0.31810 -0.01930 0.43430 1.00000 0.02500 Si 0
Si3 0.38830 0.64160 0.21730 1.00000 0.01500 Si 0
O1 0.39000 0.15000 0.37700 1.00000 0.03000 O 0
O11 0.39000 -0.20900 0.37100 1.00000 0.02400 O 0
O2 0.49900 0.66300 0.12100 1.00000 0.02400 O 0
O21 0.50200 0.15200 0.13600 1.00000 0.01800 O 0
O3 0.26800 0.64900 0.11800 1.00000 0.01300 O 0
O31 0.26700 0.16300 0.13300 1.00000 0.01800 O 0
O4 0.40300 0.44100 0.27700 1.00000 0.02200 O 0
O6 0.17900 -0.04000 0.38400 1.00000 0.04100 O 0
O-H6 0.15200 0.48800 0.39000 1.00000 0.05000 O 1

loop_
_cod_changelog_entry_id
_cod_changelog_entry_author
_cod_changelog_entry_date
_cod_changelog_entry_text
1
;cod-tools version 3.8.0
Id: cif_guess_AMCSD_atom_types 9574 2023-05-10 09:00:05Z saulius
;
2023-05-10T18:50:04+03:00
;Derived atom types and hydrogen counts
from atom names that follow the AMCSD naming convention
(Wat == water, O-H == hydroxyl).
;

_database_code_amcsd 0006833
